data_2240979
loop_
_publ_author_name
'Khongsuk, Pattarapol'
'Prabpai, Samran'
'Kongsaeree, Palangpon'

_publ_section_title
;
 Crystal structure of
 4,6-diamino-2,2-dimethyl-3-[3-(2,4,5-trichlorophenoxy)propoxy]-2,3-dihydro-1,3,5-triazin-1-ium
 chloride methanol monosolvate
;
_journal_issue 8
_journal_name_full 'Acta Crystallographica Section E'
_journal_page_first o608
_journal_page_last o609
_journal_paper_doi 10.1107/S205698901501378X
_journal_volume 71
_journal_year 2015
_chemical_formula_iupac 'C14 H19 Cl3 N5 O2 +, Cl -, C H4 O'
_chemical_formula_moiety 'C14 H19 Cl3 N5 O2 +, Cl -, C H4 O'
_chemical_formula_sum 'C15 H23 Cl4 N5 O3'
_chemical_formula_weight 463.18
_chemical_name_common WR99210
_chemical_name_systematic
'4,6-Diamino-2,2-dimethyl-3-[3-(2,4,5-trichlorophenoxy)propoxy]-2,3-dihydro-1,3,5-triazin-1-ium chloride methanol monosolvate'
_space_group_crystal_system triclinic
_space_group_IT_number 2
_space_group_name_Hall '-P 1'
_space_group_name_H-M_alt 'P -1'
_symmetry_space_group_name_Hall '-P 1'
_symmetry_space_group_name_H-M 'P -1'
_atom_sites_solution_hydrogens mixed
_atom_sites_solution_primary direct
_atom_sites_solution_secondary difmap
_audit_creation_method SHELXL-2013
_cell_angle_alpha 75.422(3)
_cell_angle_beta 78.2260(19)
_cell_angle_gamma 70.194(3)
_cell_formula_units_Z 2
_cell_length_a 8.5930(4)
_cell_length_b 9.3510(3)
_cell_length_c 14.6970(7)
_cell_measurement_reflns_used 2724
_cell_measurement_temperature 298(2)
_cell_measurement_theta_max 23.257
_cell_measurement_theta_min 2.910
_cell_volume 1066.13(8)
_computing_cell_refinement
;
SCALEPACK (Otwinowski & Minor, 1997)
;
_computing_data_collection
;
<i>KappaCCD Software</i> (Nonius, 1999)
;
_computing_data_reduction
;
DENZO (Otwinowski & Minor, 1997)
;
_computing_molecular_graphics
;
PLATON (Spek, 2009)
;
_computing_publication_material
;
publCIF (Westrip, 2010)
;
_computing_structure_refinement
;
SHELXL2013 (Sheldrick, 2015)
;
_computing_structure_solution
;
SIR97 (Altomare <i>et al.</i>,  1999)
;
_diffrn_ambient_temperature 298(2)
_diffrn_detector_area_resol_mean 9
_diffrn_measured_fraction_theta_full 0.950
_diffrn_measured_fraction_theta_max 0.950
_diffrn_measurement_device_type 'Nonius KappaCCD'
_diffrn_measurement_method CCD
_diffrn_radiation_type MoK\a
_diffrn_radiation_wavelength 0.71073
_diffrn_reflns_av_R_equivalents 0.0167
_diffrn_reflns_limit_h_max 9
_diffrn_reflns_limit_h_min -9
_diffrn_reflns_limit_k_max 9
_diffrn_reflns_limit_k_min -10
_diffrn_reflns_limit_l_max 16
_diffrn_reflns_limit_l_min -16
_diffrn_reflns_number 5032
_diffrn_reflns_theta_full 25.242
_diffrn_reflns_theta_max 23.273
_diffrn_reflns_theta_min 3.083
_exptl_absorpt_coefficient_mu 0.580
_exptl_absorpt_correction_type none
_exptl_crystal_colour Colourless
_exptl_crystal_density_diffrn 1.443
_exptl_crystal_density_method 'not measured'
_exptl_crystal_description Rod
_exptl_crystal_F_000 480
_exptl_crystal_size_max 0.32
_exptl_crystal_size_mid 0.20
_exptl_crystal_size_min 0.18
_refine_diff_density_max 0.255
_refine_diff_density_min -0.260
_refine_ls_extinction_method none
_refine_ls_goodness_of_fit_ref 1.059
_refine_ls_hydrogen_treatment mixed
_refine_ls_matrix_type full
_refine_ls_number_parameters 268
_refine_ls_number_reflns 2935
_refine_ls_number_restraints 6
_refine_ls_restrained_S_all 1.059
_refine_ls_R_factor_all 0.0381
_refine_ls_R_factor_gt 0.0343
_refine_ls_shift/su_max 0.001
_refine_ls_shift/su_mean 0.000
_refine_ls_structure_factor_coef Fsqd
_refine_ls_weighting_details 'w=1/[\s^2^(Fo^2^)+(0.0351P)^2^+0.5001P] where P=(Fo^2^+2Fc^2^)/3'
_refine_ls_weighting_scheme calc
_refine_ls_wR_factor_gt 0.0836
_refine_ls_wR_factor_ref 0.0874
_reflns_number_gt 2681
_reflns_number_total 2935
_reflns_threshold_expression 'I > 2\s(I)'
_cod_data_source_file is5407sup1.cif
_cod_data_source_block I
_cod_database_code 2240979
_shelx_space_group_comment
;
The symmetry employed for this shelxl refinement is uniquely defined
by the following loop, which should always be used as a source of
symmetry information in preference to the above space-group names.
They are only intended as comments.
;
_shelx_estimated_absorpt_t_min 0.870
_shelx_estimated_absorpt_t_max 0.901
_shelxl_version_number .2013

loop_
_space_group_symop_operation_xyz
'x, y, z'
'-x, -y, -z'

loop_
_atom_site_type_symbol
_atom_site_label
_atom_site_fract_x
_atom_site_fract_y
_atom_site_fract_z
_atom_site_U_iso_or_equiv
_atom_site_adp_type
_atom_site_calc_flag
_atom_site_occupancy
Cl Cl1 -0.26674(7) -0.09037(6) 0.98859(4) 0.05048(18) Uani d 1
Cl Cl2 -0.50317(9) 0.36361(7) 1.18779(4) 0.0669(2) Uani d 1
Cl Cl3 -0.27290(9) 0.54749(7) 1.04479(5) 0.0658(2) Uani d 1
Cl Cl4 0.17598(7) 0.43814(6) 0.40327(4) 0.05568(19) Uani d 1
O O1 0.36692(15) 0.10928(15) 0.69350(9) 0.0364(3) Uani d 1
O O2 -0.07327(17) 0.09663(16) 0.86849(10) 0.0423(3) Uani d 1
O O3 0.0138(3) 0.4448(3) 0.22657(17) 0.0928(7) Uani d 1
H H3 0.0601 0.4417 0.2709 0.139 Uiso calc 1
N N1 0.6726(2) 0.30658(19) 0.58733(12) 0.0404(4) Uani d 1
N N2 0.9243(2) 0.2208(2) 0.49858(14) 0.0459(4) Uani d 1
N N3 0.77155(19) 0.05192(18) 0.56004(11) 0.0369(4) Uani d 1
N N4 0.5995(2) -0.1015(2) 0.61841(14) 0.0491(5) Uani d 1
N N5 0.49520(18) 0.15639(17) 0.62848(11) 0.0327(4) Uani d 1
C C1 0.7877(2) 0.1939(2) 0.54981(13) 0.0338(4) Uani d 1
C C2 0.6256(2) 0.0339(2) 0.60370(13) 0.0334(4) Uani d 1
C C3 0.5346(2) 0.2785(2) 0.65866(14) 0.0356(4) Uani d 1
C C4 0.5862(3) 0.2234(3) 0.75760(15) 0.0501(5) Uani d 1
H H4C 0.4938 0.2043 0.8026 0.060 Uiso calc 1
H H4D 0.6195 0.3015 0.7732 0.060 Uiso calc 1
H H4E 0.6779 0.1294 0.7596 0.060 Uiso calc 1
C C5 0.3872(3) 0.4247(2) 0.65107(18) 0.0509(6) Uani d 1
H H5A 0.2982 0.4096 0.7001 0.061 Uiso calc 1
H H5B 0.3498 0.4478 0.5903 0.061 Uiso calc 1
H H5C 0.4200 0.5094 0.6580 0.061 Uiso calc 1
C C6 0.2207(2) 0.1419(3) 0.64724(14) 0.0422(5) Uani d 1
H H6A 0.2490 0.0902 0.5939 0.051 Uiso calc 1
H H6B 0.1740 0.2525 0.6248 0.051 Uiso calc 1
C C7 0.0993(2) 0.0797(3) 0.72291(15) 0.0421(5) Uani d 1
H H7A 0.0103 0.0749 0.6935 0.051 Uiso calc 1
H H7B 0.1564 -0.0249 0.7532 0.051 Uiso calc 1
C C8 0.0247(3) 0.1781(2) 0.79714(14) 0.0418(5) Uani d 1
H H8A 0.1119 0.1912 0.8241 0.050 Uiso calc 1
H H8B -0.0448 0.2796 0.7698 0.050 Uiso calc 1
C C9 -0.1674(2) 0.1672(2) 0.94055(13) 0.0348(4) Uani d 1
C C10 -0.2683(2) 0.0871(2) 1.00452(13) 0.0349(4) Uani d 1
C C11 -0.3698(3) 0.1481(2) 1.07983(14) 0.0405(5) Uani d 1
H H11 -0.4368 0.0939 1.1217 0.049 Uiso calc 1
C C12 -0.3719(3) 0.2895(2) 1.09306(14) 0.0419(5) Uani d 1
C C13 -0.2726(3) 0.3696(2) 1.02998(14) 0.0418(5) Uani d 1
C C14 -0.1711(3) 0.3094(2) 0.95396(14) 0.0407(5) Uani d 1
H H14 -0.1053 0.3647 0.9118 0.049 Uiso calc 1
C C15 0.0334(5) 0.2948(4) 0.2183(3) 0.1067(12) Uani d 1
H H15A -0.0107 0.2981 0.1625 0.160 Uiso calc 1
H H15B -0.0254 0.2456 0.2732 0.160 Uiso calc 1
H H15C 0.1498 0.2369 0.2133 0.160 Uiso calc 1
H H1 0.700(3) 0.3881(18) 0.5866(17) 0.053(7) Uiso d 1
H H2A 0.944(3) 0.3083(16) 0.4926(16) 0.045(6) Uiso d 1
H H2B 1.002(2) 0.144(2) 0.4770(16) 0.052(7) Uiso d 1
H H4A 0.680(2) -0.181(2) 0.6007(17) 0.057(7) Uiso d 1
H H4B 0.507(2) -0.108(3) 0.6546(16) 0.067(8) Uiso d 1

loop_
_atom_site_aniso_label
_atom_site_aniso_U_11
_atom_site_aniso_U_22
_atom_site_aniso_U_33
_atom_site_aniso_U_12
_atom_site_aniso_U_13
_atom_site_aniso_U_23
Cl1 0.0612(4) 0.0386(3) 0.0568(3) -0.0254(3) 0.0059(3) -0.0153(2)
Cl2 0.0924(5) 0.0554(4) 0.0519(4) -0.0290(3) 0.0215(3) -0.0243(3)
Cl3 0.0963(5) 0.0422(3) 0.0678(4) -0.0344(3) 0.0018(3) -0.0180(3)
Cl4 0.0613(4) 0.0410(3) 0.0719(4) -0.0260(3) 0.0097(3) -0.0241(3)
O1 0.0292(7) 0.0467(8) 0.0340(7) -0.0173(6) 0.0032(5) -0.0070(6)
O2 0.0422(8) 0.0407(8) 0.0426(8) -0.0178(6) 0.0095(6) -0.0107(6)
O3 0.1093(18) 0.0790(15) 0.0964(17) -0.0336(13) -0.0224(13) -0.0144(12)
N1 0.0407(9) 0.0317(9) 0.0515(10) -0.0178(8) 0.0047(8) -0.0123(8)
N2 0.0406(10) 0.0400(11) 0.0577(11) -0.0220(9) 0.0091(8) -0.0093(9)
N3 0.0341(9) 0.0332(9) 0.0432(9) -0.0151(7) 0.0078(7) -0.0109(7)
N4 0.0443(11) 0.0340(10) 0.0682(13) -0.0196(9) 0.0168(9) -0.0172(9)
N5 0.0283(8) 0.0344(9) 0.0365(8) -0.0138(7) 0.0058(6) -0.0111(7)
C1 0.0334(10) 0.0335(11) 0.0346(10) -0.0140(9) 0.0008(8) -0.0060(8)
C2 0.0354(10) 0.0323(10) 0.0335(10) -0.0135(8) 0.0018(8) -0.0086(8)
C3 0.0337(10) 0.0342(10) 0.0408(11) -0.0117(8) 0.0014(8) -0.0138(8)
C4 0.0487(13) 0.0593(14) 0.0474(13) -0.0177(11) -0.0071(10) -0.0173(11)
C5 0.0450(12) 0.0382(12) 0.0661(15) -0.0051(10) -0.0028(11) -0.0183(10)
C6 0.0342(11) 0.0594(13) 0.0372(11) -0.0190(10) -0.0018(8) -0.0124(9)
C7 0.0345(11) 0.0544(13) 0.0433(11) -0.0211(9) -0.0007(9) -0.0130(10)
C8 0.0373(11) 0.0454(12) 0.0425(11) -0.0194(9) 0.0047(9) -0.0068(9)
C9 0.0326(10) 0.0356(11) 0.0358(10) -0.0116(8) -0.0022(8) -0.0065(8)
C10 0.0379(11) 0.0301(10) 0.0379(11) -0.0124(8) -0.0048(8) -0.0061(8)
C11 0.0458(12) 0.0398(12) 0.0368(11) -0.0210(9) 0.0022(9) -0.0039(9)
C12 0.0503(12) 0.0394(12) 0.0356(11) -0.0151(10) -0.0002(9) -0.0091(9)
C13 0.0526(12) 0.0325(11) 0.0431(12) -0.0162(9) -0.0068(10) -0.0073(9)
C14 0.0428(11) 0.0379(11) 0.0425(11) -0.0202(9) -0.0007(9) -0.0030(9)
C15 0.152(4) 0.064(2) 0.120(3) -0.035(2) -0.050(3) -0.0171(19)

loop_
_atom_type_symbol
_atom_type_description
_atom_type_scat_dispersion_real
_atom_type_scat_dispersion_imag
_atom_type_scat_source
C C 0.0030 0.0020 'International Tables Vol C Tables 4.2.6.8 and 6.1.1.4'
H H 0.0000 0.0000 'International Tables Vol C Tables 4.2.6.8 and 6.1.1.4'
O O 0.0110 0.0060 'International Tables Vol C Tables 4.2.6.8 and 6.1.1.4'
N N 0.0060 0.0030 'International Tables Vol C Tables 4.2.6.8 and 6.1.1.4'
Cl Cl 0.1480 0.1590 'International Tables Vol C Tables 4.2.6.8 and 6.1.1.4'

loop_
_geom_angle_atom_site_label_1
_geom_angle_atom_site_label_2
_geom_angle_atom_site_label_3
_geom_angle
N5 O1 C6 110.75(13)
C9 O2 C8 118.27(15)
C15 O3 H3 109.5
C1 N1 C3 122.30(16)
C1 N1 H1 117.3(16)
C3 N1 H1 116.2(16)
C1 N2 H2A 121.4(15)
C1 N2 H2B 118.5(16)
H2A N2 H2B 120(2)
C2 N3 C1 116.03(16)
C2 N4 H4A 119.9(16)
C2 N4 H4B 114.9(18)
H4A N4 H4B 124(2)
C2 N5 O1 112.83(14)
C2 N5 C3 117.77(15)
O1 N5 C3 110.56(13)
N2 C1 N1 119.24(17)
N2 C1 N3 117.74(17)
N1 C1 N3 123.01(16)
N4 C2 N3 120.33(17)
N4 C2 N5 118.00(17)
N3 C2 N5 121.51(16)
N1 C3 N5 103.00(14)
N1 C3 C5 108.81(16)
N5 C3 C5 109.49(16)
N1 C3 C4 111.45(16)
N5 C3 C4 111.35(16)
C5 C3 C4 112.31(18)
C3 C4 H4C 109.5
C3 C4 H4D 109.5
H4C C4 H4D 109.5
C3 C4 H4E 109.5
H4C C4 H4E 109.5
H4D C4 H4E 109.5
C3 C5 H5A 109.5
C3 C5 H5B 109.5
H5A C5 H5B 109.5
C3 C5 H5C 109.5
H5A C5 H5C 109.5
H5B C5 H5C 109.5
O1 C6 C7 104.82(15)
O1 C6 H6A 110.8
C7 C6 H6A 110.8
O1 C6 H6B 110.8
C7 C6 H6B 110.8
H6A C6 H6B 108.9
C8 C7 C6 112.46(17)
C8 C7 H7A 109.1
C6 C7 H7A 109.1
C8 C7 H7B 109.1
C6 C7 H7B 109.1
H7A C7 H7B 107.8
O2 C8 C7 105.97(16)
O2 C8 H8A 110.5
C7 C8 H8A 110.5
O2 C8 H8B 110.5
C7 C8 H8B 110.5
H8A C8 H8B 108.7
O2 C9 C14 125.37(17)
O2 C9 C10 115.84(17)
C14 C9 C10 118.79(18)
C11 C10 C9 120.85(18)
C11 C10 Cl1 119.59(14)
C9 C10 Cl1 119.56(15)
C10 C11 C12 120.00(18)
C10 C11 H11 120.0
C12 C11 H11 120.0
C11 C12 C13 119.49(18)
C11 C12 Cl2 118.64(15)
C13 C12 Cl2 121.85(16)
C12 C13 C14 120.82(18)
C12 C13 Cl3 120.49(16)
C14 C13 Cl3 118.68(15)
C9 C14 C13 120.05(18)
C9 C14 H14 120.0
C13 C14 H14 120.0
O3 C15 H15A 109.5
O3 C15 H15B 109.5
H15A C15 H15B 109.5
O3 C15 H15C 109.5
H15A C15 H15C 109.5
H15B C15 H15C 109.5

loop_
_geom_bond_atom_site_label_1
_geom_bond_atom_site_label_2
_geom_bond_distance
Cl1 C10 1.7290(19)
Cl2 C12 1.734(2)
Cl3 C13 1.730(2)
O1 N5 1.4177(19)
O1 C6 1.455(2)
O2 C9 1.361(2)
O2 C8 1.436(2)
O3 C15 1.389(4)
O3 H3 0.8200
N1 C1 1.325(3)
N1 C3 1.462(2)
N1 H1 0.866(10)
N2 C1 1.324(2)
N2 H2A 0.868(10)
N2 H2B 0.874(10)
N3 C2 1.332(2)
N3 C1 1.349(2)
N4 C2 1.317(3)
N4 H4A 0.883(10)
N4 H4B 0.873(10)
N5 C2 1.369(2)
N5 C3 1.481(2)
C3 C5 1.514(3)
C3 C4 1.519(3)
C4 H4C 0.9600
C4 H4D 0.9600
C4 H4E 0.9600
C5 H5A 0.9600
C5 H5B 0.9600
C5 H5C 0.9600
C6 C7 1.509(3)
C6 H6A 0.9700
C6 H6B 0.9700
C7 C8 1.506(3)
C7 H7A 0.9700
C7 H7B 0.9700
C8 H8A 0.9700
C8 H8B 0.9700
C9 C14 1.382(3)
C9 C10 1.396(3)
C10 C11 1.377(3)
C11 C12 1.378(3)
C11 H11 0.9300
C12 C13 1.381(3)
C13 C14 1.383(3)
C14 H14 0.9300
C15 H15A 0.9600
C15 H15B 0.9600
C15 H15C 0.9600

loop_
_geom_hbond_atom_site_label_D
_geom_hbond_atom_site_label_H
_geom_hbond_atom_site_label_A
_geom_hbond_site_symmetry_A
_geom_hbond_distance_DH
_geom_hbond_distance_HA
_geom_hbond_distance_DA
_geom_hbond_angle_DHA
N1 H1 Cl4 2_666 0.866(10) 2.274(11) 3.1236(17) 167(2)
N2 H2A Cl4 1_655 0.868(10) 2.638(17) 3.3285(17) 137.3(18)
N2 H2B N3 2_756 0.874(10) 2.258(11) 3.122(2) 170(2)
N4 H4A Cl4 2_656 0.883(10) 2.307(13) 3.1419(19) 158(2)
O3 H3 Cl4 . 0.82 2.35 3.166(2) 176
C14 H14 O3 2_566 0.93 2.53 3.423(3) 161

loop_
_geom_torsion_atom_site_label_1
_geom_torsion_atom_site_label_2
_geom_torsion_atom_site_label_3
_geom_torsion_atom_site_label_4
_geom_torsion
C6 O1 N5 C2 -107.86(18)
C6 O1 N5 C3 117.90(17)
C3 N1 C1 N2 -168.24(18)
C3 N1 C1 N3 12.8(3)
C2 N3 C1 N2 -173.42(18)
C2 N3 C1 N1 5.6(3)
C1 N3 C2 N4 -178.78(19)
C1 N3 C2 N5 5.9(3)
O1 N5 C2 N4 19.0(2)
C3 N5 C2 N4 149.69(18)
O1 N5 C2 N3 -165.59(16)
C3 N5 C2 N3 -34.9(3)
C1 N1 C3 N5 -35.7(2)
C1 N1 C3 C5 -151.85(19)
C1 N1 C3 C4 83.8(2)
C2 N5 C3 N1 45.5(2)
O1 N5 C3 N1 177.24(14)
C2 N5 C3 C5 161.15(17)
O1 N5 C3 C5 -67.12(19)
C2 N5 C3 C4 -74.1(2)
O1 N5 C3 C4 57.68(19)
N5 O1 C6 C7 177.50(15)
O1 C6 C7 C8 72.4(2)
C9 O2 C8 C7 -174.20(16)
C6 C7 C8 O2 -174.17(16)
C8 O2 C9 C14 -3.3(3)
C8 O2 C9 C10 176.05(17)
O2 C9 C10 C11 -179.53(18)
C14 C9 C10 C11 -0.1(3)
O2 C9 C10 Cl1 0.1(2)
C14 C9 C10 Cl1 179.54(15)
C9 C10 C11 C12 -0.3(3)
Cl1 C10 C11 C12 -179.98(16)
C10 C11 C12 C13 0.5(3)
C10 C11 C12 Cl2 179.18(16)
C11 C12 C13 C14 -0.1(3)
Cl2 C12 C13 C14 -178.82(17)
C11 C12 C13 Cl3 179.94(17)
Cl2 C12 C13 Cl3 1.3(3)
O2 C9 C14 C13 179.80(18)
C10 C9 C14 C13 0.4(3)
C12 C13 C14 C9 -0.3(3)
Cl3 C13 C14 C9 179.62(16)

_cod_database_fobs_code 2240979
